data_9005015
loop_
_publ_author_name
'Armbruster, T.'

_publ_section_title
;
 Crystal chemistry of double-ring silicates:
 structure of roedderite at 100 and 300 K
 T= 100 K
;
_journal_name_full 'European Journal of Mineralogy'
_journal_page_first 715
_journal_page_last 718
_journal_paper_doi 10.1127/ejm/1/5/0715
_journal_volume 1
_journal_year 1989
_chemical_formula_sum 'Fe0.12 K0.94 Mg4.75 Mn0.1 Na1.02 O30 Si12 Ti0.01'
_chemical_name_mineral Roedderite
_space_group_IT_number 190
_symmetry_space_group_name_Hall 'P -6c -2c'
_symmetry_space_group_name_H-M 'P -6 2 c'
_cell_angle_alpha 90
_cell_angle_beta 90
_cell_angle_gamma 120
_cell_formula_units_Z 2
_cell_length_a 10.139
_cell_length_b 10.139
_cell_length_c 14.269
_cell_volume 1270.324
_database_code_amcsd 0006360
_diffrn_ambient_temperature 100
_exptl_crystal_density_diffrn 2.628
_cod_original_formula_sum 'K.94 Na1.02 Mg4.75 Fe.12 Mn.1 Ti.01 Si12 O30'
_cod_database_code 9005015

loop_
_space_group_symop_operation_xyz
x,y,z
-x,-x+y,1/2+z
-x+y,-x,1/2-z
y,x,-z
-y,x-y,z
x-y,-y,1/2+z
x,y,1/2-z
-x,-x+y,-z
-x+y,-x,z
y,x,1/2+z
-y,x-y,1/2-z
x-y,-y,-z

loop_
_atom_site_aniso_label
_atom_site_aniso_U_11
_atom_site_aniso_U_22
_atom_site_aniso_U_33
_atom_site_aniso_U_12
_atom_site_aniso_U_13
_atom_site_aniso_U_23
KC 0.01000 0.01000 0.01070 0.00500 0.00000 0.00000
NaB1* 0.00700 0.00700 0.02400 0.00370 0.00000 0.00000
MgA 0.00560 0.00560 0.00760 0.00280 0.00000 0.00000
FeA 0.00560 0.00560 0.00760 0.00280 0.00000 0.00000
MnA 0.00560 0.00560 0.00760 0.00280 0.00000 0.00000
TiA 0.00560 0.00560 0.00760 0.00280 0.00000 0.00000
MgT2 0.00570 0.00210 0.00310 0.00110 0.00000 0.00010
FeT2 0.00570 0.00210 0.00310 0.00110 0.00000 0.00010
MnT2 0.00570 0.00210 0.00310 0.00110 0.00000 0.00010
TiT2 0.00570 0.00210 0.00310 0.00110 0.00000 0.00010
SiT1 0.00340 0.00380 0.00240 0.00190 0.00040 0.00050
O1 0.01400 0.00940 0.00330 0.00570 0.00000 0.00000
O2 0.00810 0.00970 0.00880 0.00660 0.00000 0.00010
O3 0.00580 0.00560 0.00590 0.00290 -0.00070 -0.00190

loop_
_atom_site_label
_atom_site_fract_x
_atom_site_fract_y
_atom_site_fract_z
_atom_site_occupancy
_atom_site_U_iso_or_equiv
_atom_site_type_symbol
_atom_site_attached_hydrogens
KC 0.00000 0.00000 0.00000 0.94000 0.01026 K 0
NaB1* 0.33333 0.66667 0.27230 0.46000 0.01305 Na 0
NaB2* 0.33333 0.66667 0.77230 0.05000 0.01305 Na 0
MgA 0.33333 0.66667 0.50330 0.95000 0.00626 Mg 0
FeA 0.33333 0.66667 0.50330 0.02400 0.00626 Fe 0
MnA 0.33333 0.66667 0.50330 0.02000 0.00626 Mn 0
TiA 0.33333 0.66667 0.50330 0.00200 0.00626 Ti 0
MgT2 0.49620 0.00000 0.00000 0.95000 0.00405 Mg 0
FeT2 0.49620 0.00000 0.00000 0.02400 0.00405 Fe 0
MnT2 0.49620 0.00000 0.00000 0.02000 0.00405 Mn 0
TiT2 0.49620 0.00000 0.00000 0.00200 0.00405 Ti 0
SiT1 0.23912 0.35460 0.64008 1.00000 0.00313 Si 0
SiT11 -0.23555 -0.35150 0.63974 1.00000 0.00317 Si 0
O1 0.14380 0.39990 0.25000 1.00000 0.00899 O 0
O11 -0.12090 -0.39160 0.25000 1.00000 0.00899 O 0
O2 0.21460 0.27040 0.38670 1.00000 0.00798 O 0
O22 -0.22400 -0.28280 0.38070 1.00000 0.00798 O 0
O3 0.15920 0.49920 0.42030 1.00000 0.00583 O 0
O33 -0.15350 -0.49660 0.42310 1.00000 0.00583 O 0

loop_
_cod_changelog_entry_id
_cod_changelog_entry_author
_cod_changelog_entry_date
_cod_changelog_entry_text
1
;cod-tools version 3.8.0
Id: cif_guess_AMCSD_atom_types 9581 2023-05-17 12:35:41Z saulius
;
2023-05-23T09:19:14+03:00
;Derived atom types and hydrogen counts
from atom names that follow the AMCSD naming convention
(Wat == water, O-H == hydroxyl).
;
2
;cod-tools version 3.10.1
Id: cif_fix_AMCSD_aniso_labels 10200 2024-08-01 14:09:44Z saulius
;
2024-08-02T12:20:51+03:00
;Changed the following '_atom_site_aniso_label' values:
'NaB1'' -> 'NaB1*'
;

loop_
_cod_related_entry_id
_cod_related_entry_database
_cod_related_entry_code
1 AMCSD 0006360
